data_7035321
loop_
_publ_author_name
'Heinl, Sebastian'
'Bal\'azs, G\'abor'
'Bodensteiner, Michael'
'Scheer, Manfred'

_publ_section_title
;
 Synthesis and characterization of manganese triple-decker complexes.
;
_journal_issue 5
_journal_name_full 'Dalton transactions (Cambridge, England : 2003)'
_journal_page_first 1962
_journal_page_last 1966
_journal_paper_doi 10.1039/c5dt01750e
_journal_volume 45
_journal_year 2016
_chemical_formula_moiety 'C62 H73 Mn'
_chemical_formula_sum 'C62 H73 Mn'
_chemical_formula_weight 873.14
_space_group_crystal_system triclinic
_space_group_IT_number 2
_space_group_name_Hall '-P 1'
_space_group_name_H-M_alt 'P -1'
_symmetry_space_group_name_Hall '-P 1'
_symmetry_space_group_name_H-M 'P -1'
_atom_sites_solution_hydrogens geom
_atom_sites_solution_primary direct
_audit_creation_date 2015-01-21
_audit_creation_method
;
Olex2 1.2
(compiled 2015.01.19 svn.r3143 for OlexSys, GUI svn.r4992)
;
_audit_update_record
;
2015-02-09 deposited with the CCDC.
2015-06-04 downloaded from the CCDC.
;
_cell_angle_alpha 105.957(3)
_cell_angle_beta 94.745(3)
_cell_angle_gamma 118.726(4)
_cell_formula_units_Z 2
_cell_length_a 14.1067(7)
_cell_length_b 14.5710(5)
_cell_length_c 14.6081(5)
_cell_measurement_reflns_used 9013
_cell_measurement_temperature 123.01(10)
_cell_measurement_theta_max 70.8852
_cell_measurement_theta_min 3.2540
_cell_volume 2448.1(2)
_computing_cell_refinement
;
CrysAlisPro, Agilent Technologies,
Version 1.171.37.34 (release 22-05-2014 CrysAlis171 .NET)
(compiled May 22 2014,16:03:01)
;
_computing_data_collection
;
CrysAlisPro, Agilent Technologies,
Version 1.171.37.34 (release 22-05-2014 CrysAlis171 .NET)
(compiled May 22 2014,16:03:01)
;
_computing_data_reduction
;
CrysAlisPro, Agilent Technologies,
Version 1.171.37.34 (release 22-05-2014 CrysAlis171 .NET)
(compiled May 22 2014,16:03:01)
;
_computing_molecular_graphics 'Olex2 (Dolomanov et al., 2009)'
_computing_publication_material 'Olex2 (Dolomanov et al., 2009)'
_computing_structure_refinement 'ShelXL (Sheldrick, 2008)'
_computing_structure_solution 'ShelXT (Sheldrick, 2015)'
_diffrn_ambient_environment N~2~
_diffrn_ambient_temperature 123.01(10)
_diffrn_detector 'CCD plate'
_diffrn_detector_area_resol_mean 10.3546
_diffrn_detector_type Atlas
_diffrn_measured_fraction_theta_full 0.990
_diffrn_measured_fraction_theta_max 0.961
_diffrn_measurement_details
;
  1 omega -116.00  -16.00   1.0000   30.0000
omega____ theta____ kappa____ phi______ frames
    -      -41.2064  -37.0000 -120.0000 100

  2 omega  -67.00   32.00   1.0000   30.0000
omega____ theta____ kappa____ phi______ frames
    -      -41.2064   37.0000   60.0000 99

  3 omega    3.00   98.00   1.0000   30.0000
omega____ theta____ kappa____ phi______ frames
    -       41.2064 -125.0000 -180.0000 95

  4 omega   34.00  123.00   1.0000  140.0000
omega____ theta____ kappa____ phi______ frames
    -      101.1429 -127.0000   41.0000 89

  5 omega   74.00  158.00   1.0000  140.0000
omega____ theta____ kappa____ phi______ frames
    -      101.1429   45.0000   90.0000 84

  6 omega   30.00   77.00   1.0000  140.0000
omega____ theta____ kappa____ phi______ frames
    -      101.1429  -45.0000  120.0000 47

  7 omega   69.00  109.00   1.0000  140.0000
omega____ theta____ kappa____ phi______ frames
    -      101.1429  -94.0000  150.0000 40

  8 omega   19.00   47.00   1.0000  140.0000
omega____ theta____ kappa____ phi______ frames
    -      101.1429  -94.0000  150.0000 28

  9 omega   19.00  158.00   1.0000  140.0000
omega____ theta____ kappa____ phi______ frames
    -      101.1429    0.0000 -120.0000 139

 10 omega   23.00  135.00   1.0000  140.0000
omega____ theta____ kappa____ phi______ frames
    -      101.1429  -77.0000 -150.0000 112

 11 omega   23.00   69.00   1.0000  140.0000
omega____ theta____ kappa____ phi______ frames
    -      101.1429  -30.0000 -150.0000 46

 12 omega   22.00  135.00   1.0000  140.0000
omega____ theta____ kappa____ phi______ frames
    -      101.1429  -77.0000   30.0000 113

 13 omega -115.00  -12.00   1.0000   30.0000
omega____ theta____ kappa____ phi______ frames
    -      -41.2064  -57.0000  150.0000 103

 14 omega    8.00  120.00   1.0000   30.0000
omega____ theta____ kappa____ phi______ frames
    -       41.2064   77.0000   30.0000 112

 15 omega    2.00   98.00   1.0000   30.0000
omega____ theta____ kappa____ phi______ frames
    -       41.2064 -125.0000  -60.0000 96

 16 omega   74.00  107.00   1.0000  140.0000
omega____ theta____ kappa____ phi______ frames
    -      101.1429   45.0000   30.0000 33

 17 omega   23.00   69.00   1.0000  140.0000
omega____ theta____ kappa____ phi______ frames
    -      101.1429  -30.0000   30.0000 46

 18 omega   71.00  140.00   1.0000  140.0000
omega____ theta____ kappa____ phi______ frames
    -      101.1429   30.0000  -30.0000 69
;
_diffrn_measurement_device 'four-circle diffractometer'
_diffrn_measurement_device_type 'SuperNova, Single source at offset, Atlas'
_diffrn_measurement_method '\w scans'
_diffrn_orient_matrix_UB_11 -0.1162114000
_diffrn_orient_matrix_UB_12 -0.0146008000
_diffrn_orient_matrix_UB_13 -0.0212383000
_diffrn_orient_matrix_UB_21 -0.0145927000
_diffrn_orient_matrix_UB_22 -0.0519384000
_diffrn_orient_matrix_UB_23 -0.1112121000
_diffrn_orient_matrix_UB_31 -0.0535528000
_diffrn_orient_matrix_UB_32 -0.1174350000
_diffrn_orient_matrix_UB_33 0.0068786000
_diffrn_radiation_probe x-ray
_diffrn_radiation_type CuK\a
_diffrn_radiation_wavelength 1.54178
_diffrn_reflns_av_R_equivalents 0.0247
_diffrn_reflns_av_unetI/netI 0.0289
_diffrn_reflns_laue_measured_fraction_full 0.990
_diffrn_reflns_laue_measured_fraction_max 0.961
_diffrn_reflns_limit_h_max 16
_diffrn_reflns_limit_h_min -17
_diffrn_reflns_limit_k_max 12
_diffrn_reflns_limit_k_min -17
_diffrn_reflns_limit_l_max 17
_diffrn_reflns_limit_l_min -17
_diffrn_reflns_number 20568
_diffrn_reflns_point_group_measured_fraction_full 0.990
_diffrn_reflns_point_group_measured_fraction_max 0.961
_diffrn_reflns_theta_full 67.000
_diffrn_reflns_theta_max 70.879
_diffrn_reflns_theta_min 3.254
_diffrn_source 'sealed X-ray tube'
_diffrn_source_type 'SuperNova (Cu) X-ray Source'
_exptl_absorpt_coefficient_mu 2.469
_exptl_absorpt_correction_T_max 0.942
_exptl_absorpt_correction_T_min 0.780
_exptl_absorpt_correction_type gaussian
_exptl_absorpt_process_details
;
CrysAlisPro, Agilent Technologies,
Version 1.171.37.34 (release 22-05-2014 CrysAlis171 .NET)
(compiled May 22 2014,16:03:01)
Numerical absorption correction based on gaussian integration over
            a multifaceted crystal model
Empirical absorption correction using spherical harmonics,
 implemented in SCALE3 ABSPACK scaling algorithm.
;
_exptl_crystal_colour 'clear dark brown'
_exptl_crystal_colour_lustre clear
_exptl_crystal_colour_modifier dark
_exptl_crystal_colour_primary brown
_exptl_crystal_density_diffrn 1.184
_exptl_crystal_description plate
_exptl_crystal_F_000 940
_exptl_crystal_size_max 0.162
_exptl_crystal_size_mid 0.0788
_exptl_crystal_size_min 0.0243
_refine_diff_density_max 0.384
_refine_diff_density_min -0.356
_refine_diff_density_rms 0.043
_refine_ls_extinction_method none
_refine_ls_goodness_of_fit_ref 1.041
_refine_ls_hydrogen_treatment constr
_refine_ls_matrix_type full
_refine_ls_number_parameters 586
_refine_ls_number_reflns 9066
_refine_ls_number_restraints 6
_refine_ls_restrained_S_all 1.041
_refine_ls_R_factor_all 0.0484
_refine_ls_R_factor_gt 0.0420
_refine_ls_shift/su_max 0.001
_refine_ls_shift/su_mean 0.000
_refine_ls_structure_factor_coef Fsqd
_refine_ls_weighting_details 'w=1/[\s^2^(Fo^2^)+(0.0623P)^2^+0.8722P] where P=(Fo^2^+2Fc^2^)/3'
_refine_ls_weighting_scheme calc
_refine_ls_wR_factor_gt 0.1110
_refine_ls_wR_factor_ref 0.1163
_reflns_Friedel_coverage 0.000
_reflns_number_gt 8049
_reflns_number_total 9066
_reflns_threshold_expression 'I > 2\s(I)'
_cod_data_source_file c5dt01750e2.cif
_cod_data_source_block sh357
_cod_depositor_comments 'Adding full bibliography for 7035321--7035322.cif.'
_cod_original_cell_volume 2448.09(19)
_cod_database_code 7035321
_shelxl_version_number 2014/6
_chemical_oxdiff_formula C62H73Mn
_shelx_space_group_comment
;
The symmetry employed for this shelxl refinement is uniquely defined
by the following loop, which should always be used as a source of
symmetry information in preference to the above space-group names.
They are only intended as comments.
;
_reflns_odcompleteness_completeness 98.95
_reflns_odcompleteness_iscentric 1
_reflns_odcompleteness_theta 66.97
_olex2_refinement_description
;
1. Fixed Uiso
 At 1.2 times of:
  All C(H) groups, All C(H,H) groups
 At 1.5 times of:
  All C(H,H,H) groups
2. Uiso/Uaniso restraints and constraints
C57A \\sim C57: within 1.7A with sigma of 0.02 and sigma for terminal atoms of
0.02
3. Others
 Fixed Sof: C56(0.78) H56A(0.78) H56B(0.78) C57(0.78) H57(0.78) H58(0.78)
 H58A(0.22) H62(0.78) H62A(0.22) C57A(0.22) H57A(0.22) C56A(0.22) H56C(0.22)
 H56D(0.22)
4.a Ternary CH refined with riding coordinates:
 C57(H57), C58(H58), C58(H58A), C62(H62), C62(H62A), C57A(H57A)
4.b Secondary CH2 refined with riding coordinates:
 C12(H12A,H12B), C13(H13A,H13B), C14(H14A,H14B), C22(H22A,H22B), C23(H23A,
 H23B), C24(H24A,H24B), C32(H32A,H32B), C33(H33A,H33B), C34(H34A,H34B),
 C42(H42A,H42B), C43(H43A,H43B), C44(H44A,H44B), C52(H52A,H52B), C53(H53A,H53B),
  C54(H54A,H54B), C56(H56A,H56B), C56A(H56C,H56D)
4.c Me refined with riding coordinates:
 C15(H15A,H15B,H15C), C25(H25A,H25B,H25C), C35(H35A,H35B,H35C), C45(H45A,H45B,
 H45C), C55(H55A,H55B,H55C)
4.d Aromatic/amide H refined with riding coordinates:
 C7(H7), C8(H8), C9(H9), C10(H10), C17(H17), C18(H18), C19(H19), C20(H20),
 C27(H27), C28(H28), C29(H29), C30(H30), C37(H37), C38(H38), C39(H39), C40(H40),
  C47(H47), C48(H48), C49(H49), C50(H50), C59(H59), C60(H60), C61(H61)
;
_olex2_submission_special_instructions 'No special instructions were received'

loop_
_space_group_symop_operation_xyz
'x, y, z'
'-x, -y, -z'

loop_
_atom_site_label
_atom_site_type_symbol
_atom_site_fract_x
_atom_site_fract_y
_atom_site_fract_z
_atom_site_U_iso_or_equiv
_atom_site_adp_type
_atom_site_occupancy
_atom_site_site_symmetry_order
_atom_site_calc_flag
_atom_site_refinement_flags_posn
_atom_site_refinement_flags_adp
_atom_site_refinement_flags_occupancy
_atom_site_disorder_assembly
_atom_site_disorder_group
C1 C 0.04399(16) 0.48049(15) 0.69334(13) 0.0291(4) Uani 1 1 d . . . . .
C2 C -0.04399(16) 0.36988(15) 0.63125(13) 0.0286(4) Uani 1 1 d . . . . .
C3 C 0.00001(15) 0.32489(15) 0.55838(13) 0.0274(4) Uani 1 1 d . . . . .
C4 C 0.11629(15) 0.40813(16) 0.57663(13) 0.0288(4) Uani 1 1 d . . . . .
C5 C 0.14354(15) 0.50473(15) 0.65940(13) 0.0284(4) Uani 1 1 d . . . . .
C6 C 0.02855(16) 0.55889(16) 0.77045(13) 0.0295(4) Uani 1 1 d . . . . .
C7 C -0.03314(17) 0.52461(16) 0.83757(14) 0.0336(4) Uani 1 1 d . . . . .
H7 H -0.0576 0.4522 0.8397 0.040 Uiso 1 1 calc R . . . .
C8 C 0.06498(16) 0.66679(16) 0.77142(14) 0.0327(4) Uani 1 1 d . . . . .
H8 H 0.1084 0.6932 0.7278 0.039 Uiso 1 1 calc R . . . .
C9 C -0.05907(17) 0.59400(17) 0.90079(14) 0.0345(4) Uani 1 1 d . . . . .
H9 H -0.1014 0.5682 0.9453 0.041 Uiso 1 1 calc R . . . .
C10 C 0.03872(17) 0.73604(16) 0.83512(15) 0.0352(4) Uani 1 1 d . . . . .
H10 H 0.0643 0.8091 0.8341 0.042 Uiso 1 1 calc R . . . .
C11 C -0.02453(16) 0.70065(16) 0.90068(14) 0.0329(4) Uani 1 1 d . . . . .
C12 C -0.05470(17) 0.77560(17) 0.96799(15) 0.0359(4) Uani 1 1 d . . . . .
H12A H -0.1077 0.7325 1.0019 0.043 Uiso 1 1 calc R . . . .
H12B H -0.0933 0.7984 0.9278 0.043 Uiso 1 1 calc R . . . .
C13 C 0.04534(17) 0.88002(17) 1.04466(14) 0.0338(4) Uani 1 1 d . . . . .
H13A H 0.0983 0.9233 1.0108 0.041 Uiso 1 1 calc R . . . .
H13B H 0.0840 0.8574 1.0849 0.041 Uiso 1 1 calc R . . . .
C14 C 0.01373(18) 0.95547(17) 1.11262(15) 0.0379(4) Uani 1 1 d . . . . .
H14A H -0.0283 0.9752 1.0723 0.045 Uiso 1 1 calc R . . . .
H14B H -0.0360 0.9136 1.1492 0.045 Uiso 1 1 calc R . . . .
C15 C 0.1148(2) 1.0619(2) 1.18518(18) 0.0527(6) Uani 1 1 d . . . . .
H15A H 0.0905 1.1074 1.2270 0.079 Uiso 1 1 calc R . . . .
H15B H 0.1558 1.0429 1.2263 0.079 Uiso 1 1 calc R . . . .
H15C H 0.1635 1.1044 1.1493 0.079 Uiso 1 1 calc R . . . .
C16 C -0.16410(16) 0.31582(15) 0.63228(13) 0.0291(4) Uani 1 1 d . . . . .
C17 C -0.22873(17) 0.20366(16) 0.62257(14) 0.0325(4) Uani 1 1 d . . . . .
H17 H -0.1949 0.1603 0.6184 0.039 Uiso 1 1 calc R . . . .
C18 C -0.21738(16) 0.37582(16) 0.63609(14) 0.0321(4) Uani 1 1 d . . . . .
H18 H -0.1757 0.4520 0.6412 0.039 Uiso 1 1 calc R . . . .
C19 C -0.34187(17) 0.15427(17) 0.61894(15) 0.0366(4) Uani 1 1 d . . . . .
H19 H -0.3840 0.0777 0.6124 0.044 Uiso 1 1 calc R . . . .
C20 C -0.33032(17) 0.32587(17) 0.63256(15) 0.0360(4) Uani 1 1 d . . . . .
H20 H -0.3646 0.3686 0.6356 0.043 Uiso 1 1 calc R . . . .
C21 C -0.39458(17) 0.21430(17) 0.62464(15) 0.0357(4) Uani 1 1 d . . . . .
C22 C -0.51721(17) 0.16090(19) 0.62142(17) 0.0421(5) Uani 1 1 d . . . . .
H22A H -0.5259 0.2044 0.6818 0.051 Uiso 1 1 calc R . . . .
H22B H -0.5463 0.0841 0.6215 0.051 Uiso 1 1 calc R . . . .
C23 C -0.58675(17) 0.15445(17) 0.53229(16) 0.0371(4) Uani 1 1 d . . . . .
H23A H -0.5778 0.1114 0.4718 0.045 Uiso 1 1 calc R . . . .
H23B H -0.5584 0.2312 0.5324 0.045 Uiso 1 1 calc R . . . .
C24 C -0.71047(17) 0.09927(19) 0.52994(17) 0.0422(5) Uani 1 1 d . . . . .
H24A H -0.7381 0.0237 0.5326 0.051 Uiso 1 1 calc R . . . .
H24B H -0.7197 0.1441 0.5891 0.051 Uiso 1 1 calc R . . . .
C25 C -0.7803(2) 0.0887(2) 0.4393(2) 0.0562(6) Uani 1 1 d . . . . .
H25A H -0.8589 0.0528 0.4415 0.084 Uiso 1 1 calc R . . . .
H25B H -0.7546 0.1634 0.4370 0.084 Uiso 1 1 calc R . . . .
H25C H -0.7729 0.0429 0.3805 0.084 Uiso 1 1 calc R . . . .
C26 C -0.06631(15) 0.22002(15) 0.47079(13) 0.0282(4) Uani 1 1 d . . . . .
C27 C -0.02926(16) 0.14639(15) 0.43686(14) 0.0299(4) Uani 1 1 d . . . . .
H27 H 0.0388 0.1610 0.4729 0.036 Uiso 1 1 calc R . . . .
C28 C -0.16583(16) 0.19606(16) 0.41442(14) 0.0312(4) Uani 1 1 d . . . . .
H28 H -0.1924 0.2453 0.4349 0.037 Uiso 1 1 calc R . . . .
C29 C -0.09025(17) 0.05273(16) 0.35162(15) 0.0339(4) Uani 1 1 d . . . . .
H29 H -0.0628 0.0045 0.3302 0.041 Uiso 1 1 calc R . . . .
C30 C -0.22647(17) 0.10220(17) 0.32942(15) 0.0359(4) Uani 1 1 d . . . . .
H30 H -0.2938 0.0882 0.2926 0.043 Uiso 1 1 calc R . . . .
C31 C -0.19051(18) 0.02719(17) 0.29650(15) 0.0366(4) Uani 1 1 d . . . . .
C32 C -0.2577(2) -0.07852(19) 0.20694(16) 0.0457(5) Uani 1 1 d . . . . .
H32A H -0.2210 -0.1223 0.2017 0.055 Uiso 1 1 calc R . . . .
H32B H -0.3327 -0.1242 0.2166 0.055 Uiso 1 1 calc R . . . .
C33 C -0.2721(2) -0.0606(2) 0.11141(18) 0.0569(6) Uani 1 1 d . . . . .
H33A H -0.1985 -0.0036 0.1073 0.068 Uiso 1 1 calc R . . . .
H33B H -0.3219 -0.0306 0.1110 0.068 Uiso 1 1 calc R . . . .
C34 C -0.3216(3) -0.1688(2) 0.01957(19) 0.0640(7) Uani 1 1 d . . . . .
H34A H -0.3284 -0.1504 -0.0401 0.077 Uiso 1 1 calc R . . . .
H34B H -0.2686 -0.1952 0.0173 0.077 Uiso 1 1 calc R . . . .
C35 C -0.4320(2) -0.2611(3) 0.0168(2) 0.0733(8) Uani 1 1 d . . . . .
H35A H -0.4576 -0.3263 -0.0431 0.110 Uiso 1 1 calc R . . . .
H35B H -0.4258 -0.2815 0.0746 0.110 Uiso 1 1 calc R . . . .
H35C H -0.4857 -0.2367 0.0171 0.110 Uiso 1 1 calc R . . . .
C36 C 0.18884(15) 0.39775(15) 0.51123(14) 0.0289(4) Uani 1 1 d . . . . .
C37 C 0.14987(16) 0.36619(16) 0.41012(14) 0.0315(4) Uani 1 1 d . . . . .
H37 H 0.0785 0.3533 0.3849 0.038 Uiso 1 1 calc R . . . .
C38 C 0.29429(17) 0.41745(17) 0.54561(15) 0.0349(4) Uani 1 1 d . . . . .
H38 H 0.3237 0.4401 0.6142 0.042 Uiso 1 1 calc R . . . .
C39 C 0.21331(16) 0.35320(16) 0.34531(15) 0.0332(4) Uani 1 1 d . . . . .
H39 H 0.1843 0.3310 0.2767 0.040 Uiso 1 1 calc R . . . .
C40 C 0.35703(17) 0.40417(17) 0.48017(16) 0.0373(4) Uani 1 1 d . . . . .
H40 H 0.4286 0.4174 0.5052 0.045 Uiso 1 1 calc R . . . .
C41 C 0.31824(16) 0.37213(16) 0.37929(15) 0.0344(4) Uani 1 1 d . . . . .
C42 C 0.38797(18) 0.35699(19) 0.30937(17) 0.0428(5) Uani 1 1 d . . . . .
H42A H 0.3411 0.2825 0.2562 0.051 Uiso 1 1 calc R . . . .
H42B H 0.4507 0.3574 0.3458 0.051 Uiso 1 1 calc R . . . .
C43 C 0.43658(18) 0.4481(2) 0.26196(17) 0.0475(5) Uani 1 1 d . . . . .
H43A H 0.4732 0.5226 0.3151 0.057 Uiso 1 1 calc R . . . .
H43B H 0.4954 0.4430 0.2325 0.057 Uiso 1 1 calc R . . . .
C44 C 0.3550(2) 0.4426(2) 0.18420(19) 0.0519(6) Uani 1 1 d . . . . .
H44A H 0.3005 0.4560 0.2145 0.062 Uiso 1 1 calc R . . . .
H44B H 0.3132 0.3663 0.1332 0.062 Uiso 1 1 calc R . . . .
C45 C 0.4114(3) 0.5274(3) 0.1356(2) 0.0710(8) Uani 1 1 d . . . . .
H45A H 0.3548 0.5203 0.0858 0.106 Uiso 1 1 calc R . . . .
H45B H 0.4516 0.6033 0.1854 0.106 Uiso 1 1 calc R . . . .
H45C H 0.4643 0.5135 0.1041 0.106 Uiso 1 1 calc R . . . .
C46 C 0.25221(16) 0.61401(16) 0.69684(14) 0.0314(4) Uani 1 1 d . . . . .
C47 C 0.30703(17) 0.65788(17) 0.63014(15) 0.0346(4) Uani 1 1 d . . . . .
H47 H 0.2744 0.6177 0.5615 0.041 Uiso 1 1 calc R . . . .
C48 C 0.30048(18) 0.67801(18) 0.79652(16) 0.0416(5) Uani 1 1 d . . . . .
H48 H 0.2634 0.6519 0.8435 0.050 Uiso 1 1 calc R . . . .
C49 C 0.40862(17) 0.75943(17) 0.66260(17) 0.0399(5) Uani 1 1 d . . . . .
H49 H 0.4443 0.7871 0.6156 0.048 Uiso 1 1 calc R . . . .
C50 C 0.40230(19) 0.77977(19) 0.82870(18) 0.0463(5) Uani 1 1 d . . . . .
H50 H 0.4336 0.8217 0.8973 0.056 Uiso 1 1 calc R . . . .
C51 C 0.45903(17) 0.82110(18) 0.76180(18) 0.0418(5) Uani 1 1 d . . . . .
C52 C 0.57310(18) 0.9286(2) 0.7973(2) 0.0518(6) Uani 1 1 d . . . . .
H52A H 0.6187 0.9270 0.8513 0.062 Uiso 1 1 calc R . . . .
H52B H 0.6102 0.9296 0.7426 0.062 Uiso 1 1 calc R . . . .
C53 C 0.57366(17) 1.03693(18) 0.83351(18) 0.0439(5) Uani 1 1 d . . . . .
H53A H 0.5337 1.0355 0.8862 0.053 Uiso 1 1 calc R . . . .
H53B H 0.5329 1.0423 0.7786 0.053 Uiso 1 1 calc R . . . .
C54 C 0.69146(19) 1.1398(2) 0.87307(19) 0.0507(6) Uani 1 1 d . . . . .
H54A H 0.7298 1.1360 0.9306 0.061 Uiso 1 1 calc R . . . .
H54B H 0.7328 1.1370 0.8218 0.061 Uiso 1 1 calc R . . . .
C55 C 0.6983(3) 1.2514(2) 0.9038(2) 0.0683(8) Uani 1 1 d . . . . .
H55A H 0.7769 1.3125 0.9282 0.103 Uiso 1 1 calc R . . . .
H55B H 0.6628 1.2574 0.8470 0.103 Uiso 1 1 calc R . . . .
H55C H 0.6598 1.2564 0.9560 0.103 Uiso 1 1 calc R . . . .
C56 C 0.2550(3) 0.3339(3) 0.7766(2) 0.0468(7) Uani 0.78 1 d . . P A 1
H56A H 0.3299 0.3549 0.7654 0.056 Uiso 0.78 1 calc R . P A 1
H56B H 0.2411 0.2945 0.8240 0.056 Uiso 0.78 1 calc R . P A 1
C57 C 0.2440(3) 0.4335(3) 0.8111(3) 0.0410(7) Uani 0.78 1 d . U P A 1
H57 H 0.3082 0.5089 0.8185 0.049 Uiso 0.78 1 calc R . P A 1
C58 C 0.1528(2) 0.4268(2) 0.85682(16) 0.0505(6) Uani 1 1 d . . . . .
H58 H 0.1595 0.4993 0.8939 0.061 Uiso 0.78 1 calc R . P A 1
H58A H 0.1598 0.4994 0.8941 0.061 Uiso 0.22 1 calc R . P A 2
C59 C 0.0474(2) 0.3292(2) 0.83108(18) 0.0496(6) Uani 1 1 d . . . . .
H59 H -0.0017 0.3327 0.8708 0.060 Uiso 1 1 calc R . . . .
C60 C 0.0055(2) 0.2272(2) 0.75388(19) 0.0500(6) Uani 1 1 d . . . . .
H60 H -0.0673 0.1687 0.7495 0.060 Uiso 1 1 calc R . . . .
C61 C 0.0567(2) 0.20062(19) 0.68314(18) 0.0524(6) Uani 1 1 d . . . . .
H61 H 0.0119 0.1318 0.6290 0.063 Uiso 1 1 calc R . . . .
C62 C 0.1681(2) 0.2661(2) 0.68476(18) 0.0558(7) Uani 1 1 d . . . . .
H62 H 0.1911 0.2498 0.6222 0.067 Uiso 0.78 1 calc R . P A 1
H62A H 0.1888 0.2494 0.6211 0.067 Uiso 0.22 1 calc R . P A 2
Mn1 Mn 0.08810(3) 0.36081(2) 0.70280(2) 0.03032(10) Uani 1 1 d . . . . .
C57A C 0.2555(10) 0.3991(13) 0.7715(11) 0.045(3) Uani 0.22 1 d . U P A 2
H57A H 0.3242 0.4549 0.7581 0.054 Uiso 0.22 1 calc R . P A 2
C56A C 0.2397(8) 0.4190(9) 0.8744(8) 0.044(2) Uani 0.22 1 d . . P A 2
H56C H 0.2234 0.3549 0.8954 0.052 Uiso 0.22 1 calc R . P A 2
H56D H 0.3043 0.4891 0.9233 0.052 Uiso 0.22 1 calc R . P A 2

loop_
_atom_site_aniso_label
_atom_site_aniso_U_11
_atom_site_aniso_U_22
_atom_site_aniso_U_33
_atom_site_aniso_U_23
_atom_site_aniso_U_13
_atom_site_aniso_U_12
C1 0.0365(10) 0.0298(9) 0.0312(9) 0.0192(8) 0.0165(8) 0.0193(8)
C2 0.0351(10) 0.0294(9) 0.0310(9) 0.0177(8) 0.0158(8) 0.0193(8)
C3 0.0338(9) 0.0293(9) 0.0294(9) 0.0175(7) 0.0148(7) 0.0194(8)
C4 0.0333(9) 0.0332(10) 0.0303(9) 0.0187(8) 0.0150(8) 0.0201(8)
C5 0.0335(9) 0.0301(9) 0.0288(9) 0.0175(8) 0.0142(7) 0.0174(8)
C6 0.0333(9) 0.0302(9) 0.0286(9) 0.0140(7) 0.0127(7) 0.0168(8)
C7 0.0428(11) 0.0319(10) 0.0334(10) 0.0183(8) 0.0178(8) 0.0204(9)
C8 0.0384(10) 0.0322(10) 0.0309(9) 0.0161(8) 0.0161(8) 0.0176(8)
C9 0.0406(11) 0.0386(11) 0.0317(10) 0.0182(8) 0.0185(8) 0.0218(9)
C10 0.0422(11) 0.0286(10) 0.0357(10) 0.0144(8) 0.0138(8) 0.0174(9)
C11 0.0361(10) 0.0342(10) 0.0302(9) 0.0123(8) 0.0114(8) 0.0189(8)
C12 0.0390(10) 0.0381(11) 0.0360(10) 0.0151(9) 0.0153(8) 0.0224(9)
C13 0.0389(10) 0.0375(10) 0.0325(10) 0.0167(8) 0.0145(8) 0.0225(9)
C14 0.0508(12) 0.0367(11) 0.0366(10) 0.0176(9) 0.0200(9) 0.0269(10)
C15 0.0688(16) 0.0427(13) 0.0420(12) 0.0111(10) 0.0162(11) 0.0277(12)
C16 0.0341(10) 0.0301(9) 0.0299(9) 0.0157(7) 0.0167(7) 0.0181(8)
C17 0.0390(10) 0.0304(10) 0.0377(10) 0.0179(8) 0.0186(8) 0.0207(8)
C18 0.0372(10) 0.0281(9) 0.0374(10) 0.0164(8) 0.0160(8) 0.0183(8)
C19 0.0390(11) 0.0318(10) 0.0424(11) 0.0210(9) 0.0179(9) 0.0159(9)
C20 0.0383(10) 0.0382(11) 0.0425(11) 0.0199(9) 0.0189(9) 0.0239(9)
C21 0.0357(10) 0.0407(11) 0.0369(10) 0.0202(9) 0.0177(8) 0.0200(9)
C22 0.0362(11) 0.0468(12) 0.0475(12) 0.0251(10) 0.0208(9) 0.0191(10)
C23 0.0371(10) 0.0325(10) 0.0456(11) 0.0189(9) 0.0189(9) 0.0173(9)
C24 0.0375(11) 0.0398(11) 0.0525(13) 0.0204(10) 0.0183(10) 0.0194(9)
C25 0.0450(13) 0.0447(13) 0.0755(17) 0.0294(13) 0.0078(12) 0.0182(11)
C26 0.0316(9) 0.0285(9) 0.0324(9) 0.0176(8) 0.0171(7) 0.0166(8)
C27 0.0331(9) 0.0309(9) 0.0351(9) 0.0182(8) 0.0166(8) 0.0191(8)
C28 0.0370(10) 0.0344(10) 0.0352(10) 0.0199(8) 0.0186(8) 0.0229(8)
C29 0.0419(11) 0.0311(10) 0.0386(10) 0.0175(8) 0.0197(9) 0.0223(9)
C30 0.0350(10) 0.0425(11) 0.0369(10) 0.0209(9) 0.0137(8) 0.0211(9)
C31 0.0444(11) 0.0336(10) 0.0353(10) 0.0172(8) 0.0179(9) 0.0194(9)
C32 0.0519(13) 0.0410(12) 0.0413(12) 0.0154(10) 0.0130(10) 0.0218(10)
C33 0.0688(17) 0.0503(14) 0.0438(13) 0.0216(11) 0.0186(12) 0.0225(13)
C34 0.0726(18) 0.0656(17) 0.0441(14) 0.0221(12) 0.0174(13) 0.0277(15)
C35 0.0581(17) 0.075(2) 0.0585(17) 0.0089(15) 0.0080(13) 0.0234(15)
C36 0.0328(9) 0.0266(9) 0.0343(9) 0.0157(8) 0.0162(8) 0.0169(8)
C37 0.0328(9) 0.0319(10) 0.0385(10) 0.0195(8) 0.0171(8) 0.0185(8)
C38 0.0357(10) 0.0360(10) 0.0355(10) 0.0124(8) 0.0125(8) 0.0204(9)
C39 0.0373(10) 0.0304(10) 0.0347(10) 0.0149(8) 0.0170(8) 0.0168(8)
C40 0.0323(10) 0.0389(11) 0.0446(11) 0.0145(9) 0.0144(8) 0.0212(9)
C41 0.0339(10) 0.0273(9) 0.0427(11) 0.0123(8) 0.0185(8) 0.0155(8)
C42 0.0372(11) 0.0437(12) 0.0468(12) 0.0100(10) 0.0190(9) 0.0229(10)
C43 0.0370(11) 0.0565(14) 0.0418(12) 0.0138(10) 0.0198(9) 0.0198(10)
C44 0.0449(13) 0.0553(14) 0.0522(14) 0.0224(11) 0.0210(11) 0.0211(11)
C45 0.0676(18) 0.078(2) 0.076(2) 0.0445(17) 0.0342(16) 0.0338(16)
C46 0.0343(10) 0.0309(10) 0.0387(10) 0.0203(8) 0.0171(8) 0.0189(8)
C47 0.0407(11) 0.0351(10) 0.0409(11) 0.0209(9) 0.0215(9) 0.0238(9)
C48 0.0414(11) 0.0390(11) 0.0382(11) 0.0204(9) 0.0138(9) 0.0127(9)
C49 0.0407(11) 0.0381(11) 0.0576(13) 0.0290(10) 0.0291(10) 0.0241(9)
C50 0.0420(12) 0.0400(12) 0.0446(12) 0.0162(10) 0.0067(9) 0.0127(10)
C51 0.0330(10) 0.0366(11) 0.0635(14) 0.0269(10) 0.0189(10) 0.0181(9)
C52 0.0328(11) 0.0427(13) 0.0790(17) 0.0279(12) 0.0166(11) 0.0158(10)
C53 0.0338(11) 0.0426(12) 0.0530(13) 0.0210(10) 0.0134(9) 0.0160(9)
C54 0.0368(12) 0.0456(13) 0.0578(14) 0.0195(11) 0.0128(10) 0.0123(10)
C55 0.0632(17) 0.0460(15) 0.0739(19) 0.0111(13) 0.0244(14) 0.0172(13)
C56 0.0449(16) 0.0466(17) 0.0615(19) 0.0290(15) 0.0156(14) 0.0278(14)
C57 0.0382(16) 0.0367(17) 0.048(2) 0.0206(16) 0.0044(14) 0.0182(13)
C58 0.0819(18) 0.0501(13) 0.0291(10) 0.0165(10) 0.0099(11) 0.0411(13)
C59 0.0725(16) 0.0639(15) 0.0516(13) 0.0441(12) 0.0385(12) 0.0485(14)
C60 0.0476(13) 0.0465(13) 0.0589(14) 0.0395(12) 0.0115(11) 0.0165(11)
C61 0.0830(18) 0.0345(12) 0.0437(12) 0.0216(10) 0.0135(12) 0.0301(12)
C62 0.0881(19) 0.0771(18) 0.0480(13) 0.0329(13) 0.0281(13) 0.0694(17)
Mn1 0.03600(17) 0.03025(17) 0.03218(17) 0.01823(13) 0.01432(12) 0.01829(13)
C57A 0.044(6) 0.057(8) 0.061(8) 0.032(6) 0.026(5) 0.039(5)
C56A 0.042(5) 0.052(6) 0.046(6) 0.032(5) 0.013(4) 0.023(5)

loop_
_atom_type_symbol
_atom_type_description
_atom_type_scat_dispersion_real
_atom_type_scat_dispersion_imag
_atom_type_scat_source
C C 0.0181 0.0091 'International Tables Vol C Tables 4.2.6.8 and 6.1.1.4'
H H 0.0000 0.0000 'International Tables Vol C Tables 4.2.6.8 and 6.1.1.4'
Mn Mn -0.5299 2.8052 'International Tables Vol C Tables 4.2.6.8 and 6.1.1.4'

loop_
_exptl_crystal_face_index_h
_exptl_crystal_face_index_k
_exptl_crystal_face_index_l
_exptl_crystal_face_perp_dist
_exptl_oxdiff_crystal_face_indexfrac_h
_exptl_oxdiff_crystal_face_indexfrac_k
_exptl_oxdiff_crystal_face_indexfrac_l
_exptl_oxdiff_crystal_face_x
_exptl_oxdiff_crystal_face_y
_exptl_oxdiff_crystal_face_z
-9 2 2 0.0394 -9.0016 2.0179 1.9710 0.9748 -0.1926 0.2587
9 -2 -2 0.0394 9.0016 -2.0179 -1.9710 -0.9748 0.1926 -0.2587
6 -9 2 0.0548 6.0060 -9.0077 2.0026 -0.6090 0.1575 0.7500
-7 9 -2 0.0835 -7.0053 9.0096 -2.0068 0.7252 -0.1425 -0.6967
0 0 8 0.0197 -0.0192 0.0053 8.0145 -0.1681 -0.8913 0.0555
0 0 -8 0.0046 0.0192 -0.0053 -8.0145 0.1681 0.8913 -0.0555
2 7 -3 0.0592 1.9940 6.9924 -2.9760 -0.2706 -0.0613 -0.9484

loop_
_geom_angle_atom_site_label_1
_geom_angle_atom_site_label_2
_geom_angle_atom_site_label_3
_geom_angle
C2 C1 C5 108.11(16)
C2 C1 C6 124.37(16)
C2 C1 Mn1 70.17(10)
C5 C1 C6 127.13(17)
C5 C1 Mn1 70.77(10)
C6 C1 Mn1 130.27(13)
C1 C2 C3 108.24(16)
C1 C2 C16 126.27(16)
C1 C2 Mn1 70.81(10)
C3 C2 C16 125.00(17)
C3 C2 Mn1 70.67(10)
C16 C2 Mn1 130.49(12)
C2 C3 C4 107.68(16)
C2 C3 C26 125.90(16)
C2 C3 Mn1 70.13(10)
C4 C3 C26 125.72(15)
C4 C3 Mn1 70.25(10)
C26 C3 Mn1 132.47(12)
C3 C4 C36 124.09(17)
C3 C4 Mn1 70.53(10)
C5 C4 C3 108.28(15)
C5 C4 C36 127.21(17)
C5 C4 Mn1 71.04(10)
C36 C4 Mn1 129.92(12)
C1 C5 C46 126.33(16)
C1 C5 Mn1 70.08(10)
C4 C5 C1 107.68(16)
C4 C5 C46 125.75(16)
C4 C5 Mn1 69.96(10)
C46 C5 Mn1 129.76(13)
C7 C6 C1 121.85(16)
C8 C6 C1 120.33(16)
C8 C6 C7 117.45(17)
C6 C7 H7 119.4
C9 C7 C6 121.29(18)
C9 C7 H7 119.4
C6 C8 H8 119.5
C10 C8 C6 120.95(17)
C10 C8 H8 119.5
C7 C9 H9 119.3
C7 C9 C11 121.33(17)
C11 C9 H9 119.3
C8 C10 H10 119.3
C8 C10 C11 121.33(18)
C11 C10 H10 119.3
C9 C11 C10 117.63(17)
C9 C11 C12 121.48(17)
C10 C11 C12 120.89(18)
C11 C12 H12A 108.9
C11 C12 H12B 108.9
C11 C12 C13 113.50(16)
H12A C12 H12B 107.7
C13 C12 H12A 108.9
C13 C12 H12B 108.9
C12 C13 H13A 109.0
C12 C13 H13B 109.0
C12 C13 C14 113.05(16)
H13A C13 H13B 107.8
C14 C13 H13A 109.0
C14 C13 H13B 109.0
C13 C14 H14A 109.1
C13 C14 H14B 109.1
H14A C14 H14B 107.9
C15 C14 C13 112.39(18)
C15 C14 H14A 109.1
C15 C14 H14B 109.1
C14 C15 H15A 109.5
C14 C15 H15B 109.5
C14 C15 H15C 109.5
H15A C15 H15B 109.5
H15A C15 H15C 109.5
H15B C15 H15C 109.5
C17 C16 C2 122.38(16)
C17 C16 C18 117.73(17)
C18 C16 C2 119.73(16)
C16 C17 H17 119.5
C19 C17 C16 120.96(17)
C19 C17 H17 119.5
C16 C18 H18 119.5
C20 C18 C16 120.90(18)
C20 C18 H18 119.5
C17 C19 H19 119.3
C21 C19 C17 121.43(18)
C21 C19 H19 119.3
C18 C20 H20 119.3
C18 C20 C21 121.39(18)
C21 C20 H20 119.3
C19 C21 C20 117.57(18)
C19 C21 C22 121.42(19)
C20 C21 C22 121.01(18)
C21 C22 H22A 108.8
C21 C22 H22B 108.8
C21 C22 C23 113.64(17)
H22A C22 H22B 107.7
C23 C22 H22A 108.8
C23 C22 H22B 108.8
C22 C23 H23A 109.0
C22 C23 H23B 109.0
C22 C23 C24 112.81(17)
H23A C23 H23B 107.8
C24 C23 H23A 109.0
C24 C23 H23B 109.0
C23 C24 H24A 109.0
C23 C24 H24B 109.0
H24A C24 H24B 107.8
C25 C24 C23 112.83(19)
C25 C24 H24A 109.0
C25 C24 H24B 109.0
C24 C25 H25A 109.5
C24 C25 H25B 109.5
C24 C25 H25C 109.5
H25A C25 H25B 109.5
H25A C25 H25C 109.5
H25B C25 H25C 109.5
C27 C26 C3 122.56(17)
C28 C26 C3 119.86(16)
C28 C26 C27 117.40(17)
C26 C27 H27 119.5
C29 C27 C26 120.97(18)
C29 C27 H27 119.5
C26 C28 H28 119.3
C30 C28 C26 121.32(17)
C30 C28 H28 119.3
C27 C29 H29 119.1
C27 C29 C31 121.85(18)
C31 C29 H29 119.1
C28 C30 H30 119.4
C28 C30 C31 121.27(19)
C31 C30 H30 119.4
C29 C31 C30 117.17(19)
C29 C31 C32 120.47(19)
C30 C31 C32 122.3(2)
C31 C32 H32A 108.5
C31 C32 H32B 108.5
H32A C32 H32B 107.5
C33 C32 C31 114.97(19)
C33 C32 H32A 108.5
C33 C32 H32B 108.5
C32 C33 H33A 108.9
C32 C33 H33B 108.9
C32 C33 C34 113.4(2)
H33A C33 H33B 107.7
C34 C33 H33A 108.9
C34 C33 H33B 108.9
C33 C34 H34A 108.7
C33 C34 H34B 108.7
H34A C34 H34B 107.6
C35 C34 C33 114.3(2)
C35 C34 H34A 108.7
C35 C34 H34B 108.7
C34 C35 H35A 109.5
C34 C35 H35B 109.5
C34 C35 H35C 109.5
H35A C35 H35B 109.5
H35A C35 H35C 109.5
H35B C35 H35C 109.5
C37 C36 C4 118.93(16)
C38 C36 C4 123.35(17)
C38 C36 C37 117.72(17)
C36 C37 H37 119.3
C39 C37 C36 121.39(18)
C39 C37 H37 119.3
C36 C38 H38 119.8
C36 C38 C40 120.42(19)
C40 C38 H38 119.8
C37 C39 H39 119.5
C41 C39 C37 121.04(19)
C41 C39 H39 119.5
C38 C40 H40 119.0
C41 C40 C38 122.03(19)
C41 C40 H40 119.0
C39 C41 C40 117.39(17)
C39 C41 C42 121.68(19)
C40 C41 C42 120.93(18)
C41 C42 H42A 108.6
C41 C42 H42B 108.6
C41 C42 C43 114.47(17)
H42A C42 H42B 107.6
C43 C42 H42A 108.6
C43 C42 H42B 108.6
C42 C43 H43A 108.1
C42 C43 H43B 108.1
H43A C43 H43B 107.3
C44 C43 C42 116.63(19)
C44 C43 H43A 108.1
C44 C43 H43B 108.1
C43 C44 H44A 109.0
C43 C44 H44B 109.0
C43 C44 C45 112.8(2)
H44A C44 H44B 107.8
C45 C44 H44A 109.0
C45 C44 H44B 109.0
C44 C45 H45A 109.5
C44 C45 H45B 109.5
C44 C45 H45C 109.5
H45A C45 H45B 109.5
H45A C45 H45C 109.5
H45B C45 H45C 109.5
C47 C46 C5 119.58(18)
C48 C46 C5 122.85(17)
C48 C46 C47 117.51(18)
C46 C47 H47 119.5
C49 C47 C46 121.0(2)
C49 C47 H47 119.5
C46 C48 H48 119.4
C46 C48 C50 121.18(19)
C50 C48 H48 119.4
C47 C49 H49 119.2
C51 C49 C47 121.52(19)
C51 C49 H49 119.2
C48 C50 H50 119.5
C48 C50 C51 121.0(2)
C51 C50 H50 119.5
C49 C51 C50 117.6(2)
C49 C51 C52 121.5(2)
C50 C51 C52 120.9(2)
C51 C52 H52A 108.3
C51 C52 H52B 108.3
H52A C52 H52B 107.4
C53 C52 C51 116.02(18)
C53 C52 H52A 108.3
C53 C52 H52B 108.3
C52 C53 H53A 109.1
C52 C53 H53B 109.1
C52 C53 C54 112.33(19)
H53A C53 H53B 107.9
C54 C53 H53A 109.1
C54 C53 H53B 109.1
C53 C54 H54A 108.5
C53 C54 H54B 108.5
H54A C54 H54B 107.5
C55 C54 C53 115.2(2)
C55 C54 H54A 108.5
C55 C54 H54B 108.5
C54 C55 H55A 109.5
C54 C55 H55B 109.5
C54 C55 H55C 109.5
H55A C55 H55B 109.5
H55A C55 H55C 109.5
H55B C55 H55C 109.5
H56A C56 H56B 109.3
C57 C56 H56A 111.5
C57 C56 H56B 111.5
C62 C56 H56A 111.5
C62 C56 H56B 111.5
C62 C56 C57 101.4(2)
C56 C57 H57 119.2
C56 C57 Mn1 95.6(2)
C58 C57 C56 119.9(3)
C58 C57 H57 119.2
C58 C57 Mn1 67.57(15)
Mn1 C57 H57 119.2
C57 C58 H58 117.0
C57 C58 Mn1 72.26(16)
C59 C58 C57 123.8(2)
C59 C58 H58 117.0
C59 C58 H58A 117.2
C59 C58 Mn1 70.68(13)
Mn1 C58 H58 117.0
Mn1 C58 H58A 117.2
C56A C58 H58A 117.2
C56A C58 C59 117.7(5)
C56A C58 Mn1 107.6(5)
C58 C59 H59 116.1
C58 C59 Mn1 70.59(12)
C60 C59 C58 127.8(2)
C60 C59 H59 116.1
C60 C59 Mn1 70.82(13)
Mn1 C59 H59 138.7
C59 C60 H60 115.9
C59 C60 Mn1 70.51(12)
C61 C60 C59 128.2(2)
C61 C60 H60 115.9
C61 C60 Mn1 69.61(13)
Mn1 C60 H60 141.3
C60 C61 H61 117.3
C60 C61 C62 125.4(2)
C60 C61 Mn1 71.93(13)
C62 C61 H61 117.3
C62 C61 Mn1 73.17(13)
Mn1 C61 H61 130.8
C56 C62 H62 118.0
C56 C62 Mn1 97.89(18)
C61 C62 C56 121.7(2)
C61 C62 H62 118.0
C61 C62 H62A 116.6
C61 C62 Mn1 68.61(13)
C61 C62 C57A 122.3(5)
Mn1 C62 H62 118.0
Mn1 C62 H62A 116.6
C57A C62 H62A 116.6
C57A C62 Mn1 69.1(4)
C1 Mn1 C5 39.14(7)
C1 Mn1 C57 113.71(11)
C1 Mn1 C57A 126.4(4)
C2 Mn1 C1 39.02(7)
C2 Mn1 C3 39.20(7)
C2 Mn1 C4 65.71(7)
C2 Mn1 C5 65.57(7)
C2 Mn1 C57 152.44(12)
C2 Mn1 C62 142.73(9)
C2 Mn1 C57A 163.1(4)
C3 Mn1 C1 65.56(7)
C3 Mn1 C5 65.56(7)
C3 Mn1 C57 150.28(12)
C3 Mn1 C57A 136.1(4)
C4 Mn1 C1 65.57(7)
C4 Mn1 C3 39.22(7)
C4 Mn1 C5 39.00(7)
C4 Mn1 C57 111.69(11)
C4 Mn1 C62 97.46(8)
C4 Mn1 C57A 102.1(3)
C5 Mn1 C57 94.76(10)
C5 Mn1 C57A 97.6(4)
C58 Mn1 C1 97.56(8)
C58 Mn1 C2 123.71(9)
C58 Mn1 C3 162.24(8)
C58 Mn1 C4 140.42(9)
C58 Mn1 C5 105.37(8)
C58 Mn1 C57 40.17(14)
C58 Mn1 C59 38.73(10)
C58 Mn1 C60 73.00(10)
C58 Mn1 C62 90.91(10)
C58 Mn1 C57A 57.9(4)
C59 Mn1 C1 105.18(8)
C59 Mn1 C2 106.55(8)
C59 Mn1 C3 137.23(9)
C59 Mn1 C4 170.66(8)
C59 Mn1 C5 134.05(8)
C59 Mn1 C57 72.49(13)
C59 Mn1 C60 38.67(10)
C59 Mn1 C62 91.88(9)
C59 Mn1 C57A 84.3(4)
C60 Mn1 C1 127.89(9)
C60 Mn1 C2 104.20(8)
C60 Mn1 C3 112.18(8)
C60 Mn1 C4 146.00(9)
C60 Mn1 C5 167.02(9)
C60 Mn1 C57 91.84(11)
C60 Mn1 C62 70.57(10)
C60 Mn1 C57A 92.4(3)
C61 Mn1 C1 154.95(10)
C61 Mn1 C2 116.51(9)
C61 Mn1 C3 98.10(8)
C61 Mn1 C4 114.48(8)
C61 Mn1 C5 152.38(9)
C61 Mn1 C57 90.00(12)
C61 Mn1 C58 95.77(9)
C61 Mn1 C59 73.23(9)
C61 Mn1 C60 38.45(10)
C61 Mn1 C62 38.22(11)
C61 Mn1 C57A 78.6(4)
C62 Mn1 C1 161.28(9)
C62 Mn1 C3 106.85(8)
C62 Mn1 C5 122.40(9)
C62 Mn1 C57 63.72(13)
C62 Mn1 C57A 46.6(4)
C62 C57A Mn1 64.4(4)
C62 C57A H57A 120.6
Mn1 C57A H57A 120.6
C56A C57A C62 117.4(9)
C56A C57A Mn1 95.0(7)
C56A C57A H57A 120.6
C58 C56A C57A 96.5(8)
C58 C56A H56C 112.5
C58 C56A H56D 112.5
C57A C56A H56C 112.5
C57A C56A H56D 112.5
H56C C56A H56D 110.0

loop_
_geom_bond_atom_site_label_1
_geom_bond_atom_site_label_2
_geom_bond_distance
C1 C2 1.431(3)
C1 C5 1.441(2)
C1 C6 1.481(3)
C1 Mn1 2.1466(18)
C2 C3 1.437(2)
C2 C16 1.490(2)
C2 Mn1 2.1382(18)
C3 C4 1.439(3)
C3 C26 1.483(3)
C3 Mn1 2.1453(18)
C4 C5 1.435(3)
C4 C36 1.488(2)
C4 Mn1 2.1416(17)
C5 C46 1.490(3)
C5 Mn1 2.1559(17)
C6 C7 1.400(3)
C6 C8 1.395(3)
C7 H7 0.9500
C7 C9 1.381(3)
C8 H8 0.9500
C8 C10 1.386(3)
C9 H9 0.9500
C9 C11 1.388(3)
C10 H10 0.9500
C10 C11 1.396(3)
C11 C12 1.505(3)
C12 H12A 0.9900
C12 H12B 0.9900
C12 C13 1.516(3)
C13 H13A 0.9900
C13 H13B 0.9900
C13 C14 1.529(3)
C14 H14A 0.9900
C14 H14B 0.9900
C14 C15 1.510(3)
C15 H15A 0.9800
C15 H15B 0.9800
C15 H15C 0.9800
C16 C17 1.393(3)
C16 C18 1.394(3)
C17 H17 0.9500
C17 C19 1.389(3)
C18 H18 0.9500
C18 C20 1.386(3)
C19 H19 0.9500
C19 C21 1.386(3)
C20 H20 0.9500
C20 C21 1.393(3)
C21 C22 1.508(3)
C22 H22A 0.9900
C22 H22B 0.9900
C22 C23 1.516(3)
C23 H23A 0.9900
C23 H23B 0.9900
C23 C24 1.523(3)
C24 H24A 0.9900
C24 H24B 0.9900
C24 C25 1.508(3)
C25 H25A 0.9800
C25 H25B 0.9800
C25 H25C 0.9800
C26 C27 1.400(2)
C26 C28 1.397(3)
C27 H27 0.9500
C27 C29 1.383(3)
C28 H28 0.9500
C28 C30 1.382(3)
C29 H29 0.9500
C29 C31 1.388(3)
C30 H30 0.9500
C30 C31 1.403(3)
C31 C32 1.505(3)
C32 H32A 0.9900
C32 H32B 0.9900
C32 C33 1.504(3)
C33 H33A 0.9900
C33 H33B 0.9900
C33 C34 1.549(4)
C34 H34A 0.9900
C34 H34B 0.9900
C34 C35 1.477(4)
C35 H35A 0.9800
C35 H35B 0.9800
C35 H35C 0.9800
C36 C37 1.395(3)
C36 C38 1.391(3)
C37 H37 0.9500
C37 C39 1.392(3)
C38 H38 0.9500
C38 C40 1.392(3)
C39 H39 0.9500
C39 C41 1.387(3)
C40 H40 0.9500
C40 C41 1.390(3)
C41 C42 1.520(3)
C42 H42A 0.9900
C42 H42B 0.9900
C42 C43 1.556(3)
C43 H43A 0.9900
C43 H43B 0.9900
C43 C44 1.506(3)
C44 H44A 0.9900
C44 H44B 0.9900
C44 C45 1.516(4)
C45 H45A 0.9800
C45 H45B 0.9800
C45 H45C 0.9800
C46 C47 1.396(3)
C46 C48 1.390(3)
C47 H47 0.9500
C47 C49 1.390(3)
C48 H48 0.9500
C48 C50 1.393(3)
C49 H49 0.9500
C49 C51 1.383(3)
C50 H50 0.9500
C50 C51 1.396(3)
C51 C52 1.518(3)
C52 H52A 0.9900
C52 H52B 0.9900
C52 C53 1.516(3)
C53 H53A 0.9900
C53 H53B 0.9900
C53 C54 1.521(3)
C54 H54A 0.9900
C54 H54B 0.9900
C54 C55 1.515(4)
C55 H55A 0.9800
C55 H55B 0.9800
C55 H55C 0.9800
C56 H56A 0.9900
C56 H56B 0.9900
C56 C57 1.488(4)
C56 C62 1.454(4)
C57 H57 1.0000
C57 C58 1.472(5)
C57 Mn1 2.173(3)
C58 H58 1.0000
C58 H58A 1.0000
C58 C59 1.399(4)
C58 Mn1 2.109(2)
C58 C56A 1.297(10)
C59 H59 0.9500
C59 C60 1.398(4)
C59 Mn1 2.110(2)
C60 H60 0.9500
C60 C61 1.383(4)
C60 Mn1 2.114(2)
C61 H61 0.9500
C61 C62 1.385(4)
C61 Mn1 2.084(2)
C62 H62 1.0000
C62 H62A 1.0000
C62 Mn1 2.143(2)
C62 C57A 1.725(16)
Mn1 C57A 2.220(12)
C57A H57A 1.0000
C57A C56A 1.507(16)
C56A H56C 0.9900
C56A H56D 0.9900

loop_
_geom_torsion_atom_site_label_1
_geom_torsion_atom_site_label_2
_geom_torsion_atom_site_label_3
_geom_torsion_atom_site_label_4
_geom_torsion
C1 C2 C3 C4 0.65(19)
C1 C2 C3 C26 -170.18(16)
C1 C2 C3 Mn1 61.16(12)
C1 C2 C16 C17 -139.23(19)
C1 C2 C16 C18 45.4(3)
C1 C5 C46 C47 -133.53(19)
C1 C5 C46 C48 43.7(3)
C1 C6 C7 C9 -171.61(19)
C1 C6 C8 C10 171.77(18)
C2 C1 C5 C4 -0.4(2)
C2 C1 C5 C46 174.16(16)
C2 C1 C5 Mn1 -60.53(12)
C2 C1 C6 C7 46.6(3)
C2 C1 C6 C8 -126.3(2)
C2 C3 C4 C5 -0.89(19)
C2 C3 C4 C36 -173.93(16)
C2 C3 C4 Mn1 60.43(12)
C2 C3 C26 C27 -141.42(18)
C2 C3 C26 C28 43.5(3)
C2 C16 C17 C19 -176.80(18)
C2 C16 C18 C20 177.01(18)
C3 C2 C16 C17 49.8(3)
C3 C2 C16 C18 -125.6(2)
C3 C4 C5 C1 0.80(19)
C3 C4 C5 C46 -173.80(16)
C3 C4 C5 Mn1 61.00(12)
C3 C4 C36 C37 47.9(2)
C3 C4 C36 C38 -131.8(2)
C3 C26 C27 C29 -176.19(16)
C3 C26 C28 C30 176.46(16)
C4 C3 C26 C27 49.4(3)
C4 C3 C26 C28 -125.67(19)
C4 C5 C46 C47 40.1(3)
C4 C5 C46 C48 -142.7(2)
C4 C36 C37 C39 -178.82(17)
C4 C36 C38 C40 178.78(18)
C5 C1 C2 C3 -0.2(2)
C5 C1 C2 C16 -172.41(16)
C5 C1 C2 Mn1 60.91(12)
C5 C1 C6 C7 -141.5(2)
C5 C1 C6 C8 45.7(3)
C5 C4 C36 C37 -123.8(2)
C5 C4 C36 C38 56.5(3)
C5 C46 C47 C49 -179.83(17)
C5 C46 C48 C50 179.9(2)
C6 C1 C2 C3 173.07(16)
C6 C1 C2 C16 0.8(3)
C6 C1 C2 Mn1 -125.87(17)
C6 C1 C5 C4 -173.38(17)
C6 C1 C5 C46 1.2(3)
C6 C1 C5 Mn1 126.49(18)
C6 C7 C9 C11 -0.3(3)
C6 C8 C10 C11 0.3(3)
C7 C6 C8 C10 -1.4(3)
C7 C9 C11 C10 -0.8(3)
C7 C9 C11 C12 178.69(19)
C8 C6 C7 C9 1.4(3)
C8 C10 C11 C9 0.8(3)
C8 C10 C11 C12 -178.66(19)
C9 C11 C12 C13 114.4(2)
C10 C11 C12 C13 -66.2(2)
C11 C12 C13 C14 -179.97(16)
C12 C13 C14 C15 -177.09(17)
C16 C2 C3 C4 173.02(16)
C16 C2 C3 C26 2.2(3)
C16 C2 C3 Mn1 -126.47(17)
C16 C17 C19 C21 0.1(3)
C16 C18 C20 C21 -0.3(3)
C17 C16 C18 C20 1.4(3)
C17 C19 C21 C20 1.0(3)
C17 C19 C21 C22 -179.57(19)
C18 C16 C17 C19 -1.3(3)
C18 C20 C21 C19 -0.9(3)
C18 C20 C21 C22 179.66(19)
C19 C21 C22 C23 -116.0(2)
C20 C21 C22 C23 63.4(3)
C21 C22 C23 C24 179.46(18)
C22 C23 C24 C25 -177.7(2)
C26 C3 C4 C5 169.96(16)
C26 C3 C4 C36 -3.1(3)
C26 C3 C4 Mn1 -128.72(17)
C26 C27 C29 C31 -0.4(3)
C26 C28 C30 C31 0.1(3)
C27 C26 C28 C30 1.2(3)
C27 C29 C31 C30 1.6(3)
C27 C29 C31 C32 -176.87(18)
C28 C26 C27 C29 -1.0(3)
C28 C30 C31 C29 -1.5(3)
C28 C30 C31 C32 176.99(18)
C29 C31 C32 C33 -117.2(2)
C30 C31 C32 C33 64.4(3)
C31 C32 C33 C34 169.0(2)
C32 C33 C34 C35 58.5(4)
C36 C4 C5 C1 173.55(17)
C36 C4 C5 C46 -1.0(3)
C36 C4 C5 Mn1 -126.24(18)
C36 C37 C39 C41 -0.5(3)
C36 C38 C40 C41 0.6(3)
C37 C36 C38 C40 -0.9(3)
C37 C39 C41 C40 0.1(3)
C37 C39 C41 C42 179.27(18)
C38 C36 C37 C39 0.9(3)
C38 C40 C41 C39 -0.2(3)
C38 C40 C41 C42 -179.32(19)
C39 C41 C42 C43 71.2(3)
C40 C41 C42 C43 -109.7(2)
C41 C42 C43 C44 -72.5(3)
C42 C43 C44 C45 -174.5(2)
C46 C47 C49 C51 -0.3(3)
C46 C48 C50 C51 0.3(4)
C47 C46 C48 C50 -2.8(3)
C47 C49 C51 C50 -2.2(3)
C47 C49 C51 C52 176.45(19)
C48 C46 C47 C49 2.8(3)
C48 C50 C51 C49 2.2(3)
C48 C50 C51 C52 -176.5(2)
C49 C51 C52 C53 103.5(3)
C50 C51 C52 C53 -77.8(3)
C51 C52 C53 C54 176.6(2)
C52 C53 C54 C55 175.8(2)
C56 C57 C58 C59 -32.5(4)
C56 C57 C58 Mn1 -83.3(3)
C57 C56 C62 C61 -80.2(3)
C57 C56 C62 Mn1 -10.5(3)
C57 C58 C59 C60 -7.0(4)
C57 C58 C59 Mn1 -51.4(2)
C58 C59 C60 C61 -2.8(4)
C58 C59 C60 Mn1 -44.4(2)
C59 C58 C56A C57A 92.9(8)
C59 C60 C61 C62 10.9(4)
C59 C60 C61 Mn1 -41.8(2)
C60 C61 C62 C56 33.8(4)
C60 C61 C62 Mn1 -52.3(2)
C60 C61 C62 C57A -6.8(6)
C61 C62 C57A Mn1 -45.3(4)
C61 C62 C57A C56A 36.7(11)
C62 C56 C57 C58 77.6(3)
C62 C56 C57 Mn1 10.3(3)
C62 C57A C56A C58 -78.1(9)
Mn1 C1 C2 C3 -61.07(12)
Mn1 C1 C2 C16 126.68(18)
Mn1 C1 C5 C4 60.13(12)
Mn1 C1 C5 C46 -125.31(18)
Mn1 C1 C6 C7 -45.8(3)
Mn1 C1 C6 C8 141.40(16)
Mn1 C2 C3 C4 -60.51(12)
Mn1 C2 C3 C26 128.66(17)
Mn1 C2 C16 C17 -44.0(3)
Mn1 C2 C16 C18 140.59(16)
Mn1 C3 C4 C5 -61.33(12)
Mn1 C3 C4 C36 125.64(17)
Mn1 C3 C26 C27 -46.0(2)
Mn1 C3 C26 C28 138.93(15)
Mn1 C4 C5 C1 -60.21(12)
Mn1 C4 C5 C46 125.19(18)
Mn1 C4 C36 C37 140.26(16)
Mn1 C4 C36 C38 -39.4(3)
Mn1 C5 C46 C47 132.93(16)
Mn1 C5 C46 C48 -49.9(3)
Mn1 C57 C58 C59 50.8(2)
Mn1 C58 C59 C60 44.5(2)
Mn1 C58 C56A C57A 15.9(9)
Mn1 C59 C60 C61 41.6(2)
Mn1 C60 C61 C62 52.8(2)
Mn1 C61 C62 C56 86.1(2)
Mn1 C61 C62 C57A 45.5(5)
Mn1 C62 C57A C56A 82.0(8)
Mn1 C57A C56A C58 -14.4(8)
C56A C58 C59 C60 -55.8(6)
C56A C58 C59 Mn1 -100.3(6)
